data_4513077
loop_
_publ_author_name
'Yutronkie, Nathan J.'
'Leitch, Alicea A.'
'Korobkov, Ilia'
'Brusso, Jaclyn L.'

_publ_section_title
;
 1,2,4,6-Thiatriazinyl Radicals and Dimers: Structural and Electronic
 Tuning through Heteroaromatic Substituent Modification
;
_journal_issue 5
_journal_name_full 'Crystal Growth &amp; Design'
_journal_page_first 2524
_journal_paper_doi 10.1021/acs.cgd.5b00296
_journal_volume 15
_journal_year 2015
_chemical_formula_sum 'C10 H7 N3 O S3'
_chemical_formula_weight 281.37
_chemical_name_systematic
; 
 ? 
;
_space_group_crystal_system monoclinic
_space_group_IT_number 4
_space_group_name_Hall 'P 2yb'
_space_group_name_H-M_alt 'P 1 21 1'
_symmetry_space_group_name_Hall 'P 2yb'
_symmetry_space_group_name_H-M 'P 1 21 1'
_atom_sites_solution_hydrogens geom
_audit_creation_method SHELXL-2013
_cell_angle_alpha 90
_cell_angle_beta 91.627(4)
_cell_angle_gamma 90
_cell_formula_units_Z 2
_cell_length_a 9.3997(12)
_cell_length_b 4.2844(5)
_cell_length_c 14.2053(16)
_cell_measurement_reflns_used 3032
_cell_measurement_temperature 200(2)
_cell_measurement_theta_max 28.13
_cell_measurement_theta_min 2.57
_cell_volume 571.85(12)
_computing_cell_refinement 'APEX II, Bruker (2009)'
_computing_data_collection 'APEX II, Bruker (2009)'
_computing_data_reduction 'XPREP, Bruker (2009)'
_computing_molecular_graphics 'SHELXTL, Bruker (2004)'
_computing_publication_material 'SHELXTL, Bruker (2004)'
_computing_structure_refinement 'SHELXL-2013 (Sheldrick, 2013)'
_computing_structure_solution 'SHELXS-03 (Sheldrick, 2003)'
_diffrn_ambient_temperature 200(2)
_diffrn_measured_fraction_theta_full 0.993
_diffrn_measured_fraction_theta_max 0.989
_diffrn_measurement_device_type 'Bruker APEX-II CCD'
_diffrn_measurement_method '\f and \w scans'
_diffrn_radiation_type MoK\a
_diffrn_radiation_wavelength 0.71073
_diffrn_reflns_av_R_equivalents 0.0249
_diffrn_reflns_av_unetI/netI 0.0458
_diffrn_reflns_laue_measured_fraction_full 0.993
_diffrn_reflns_laue_measured_fraction_max 0.989
_diffrn_reflns_limit_h_max 12
_diffrn_reflns_limit_h_min -12
_diffrn_reflns_limit_k_max 5
_diffrn_reflns_limit_k_min -5
_diffrn_reflns_limit_l_max 17
_diffrn_reflns_limit_l_min -18
_diffrn_reflns_number 5493
_diffrn_reflns_point_group_measured_fraction_full 0.995
_diffrn_reflns_point_group_measured_fraction_max 0.991
_diffrn_reflns_theta_full 25.242
_diffrn_reflns_theta_max 28.276
_diffrn_reflns_theta_min 1.434
_exptl_absorpt_coefficient_mu 0.632
_exptl_absorpt_correction_T_max 0.7457
_exptl_absorpt_correction_T_min 0.6287
_exptl_absorpt_correction_type multi-scan
_exptl_absorpt_process_details 'SADABS, Bruker (2003)'
_exptl_crystal_colour colourless
_exptl_crystal_density_diffrn 1.634
_exptl_crystal_density_meas ?
_exptl_crystal_description plate
_exptl_crystal_F_000 288
_exptl_crystal_size_max 0.250
_exptl_crystal_size_mid 0.120
_exptl_crystal_size_min 0.010
_refine_diff_density_max 0.298
_refine_diff_density_min -0.320
_refine_diff_density_rms 0.061
_refine_ls_abs_structure_details
; 
 Refined as an inversion twin. 
;
_refine_ls_abs_structure_Flack 0.07(13)
_refine_ls_extinction_method none
_refine_ls_goodness_of_fit_ref 1.089
_refine_ls_hydrogen_treatment constr
_refine_ls_matrix_type full
_refine_ls_number_parameters 191
_refine_ls_number_reflns 2617
_refine_ls_number_restraints 394
_refine_ls_restrained_S_all 1.038
_refine_ls_R_factor_all 0.0616
_refine_ls_R_factor_gt 0.0419
_refine_ls_shift/su_max 0.000
_refine_ls_shift/su_mean 0.000
_refine_ls_structure_factor_coef Fsqd
_refine_ls_weighting_details 'w=1/[\s^2^(Fo^2^)+(0.0440P)^2^+0.0318P] where P=(Fo^2^+2Fc^2^)/3'
_refine_ls_weighting_scheme calc
_refine_ls_wR_factor_gt 0.0841
_refine_ls_wR_factor_ref 0.0925
_reflns_Friedel_coverage 0.772
_reflns_friedel_fraction_full 0.997
_reflns_friedel_fraction_max 0.993
_reflns_number_gt 2116
_reflns_number_total 2617
_reflns_threshold_expression 'I > 2\s(I)'
_cod_data_source_file cg5b00296_si_006.cif
_cod_data_source_block jb023
_cod_depositor_comments
;
The following automatic conversions were performed:

'_exptl_crystal_density_meas' value 'n/a' was changed to '?' - the
value is perceived as not measured.

Automatic conversion script
Id: cif_fix_values 3271 2015-04-21 07:52:19Z andrius 
;
_cod_database_code 4513077
_shelx_space_group_comment
; 
The symmetry employed for this shelxl refinement is uniquely defined 
by the following loop, which should always be used as a source of 
symmetry information in preference to the above space-group names. 
They are only intended as comments. 
;
_shelx_estimated_absorpt_t_min 0.858
_shelx_estimated_absorpt_t_max 0.994
_shelxl_version_number 2013-4

loop_
_space_group_symop_operation_xyz
'x, y, z'
'-x, y+1/2, -z'

loop_
_atom_site_label
_atom_site_type_symbol
_atom_site_fract_x
_atom_site_fract_y
_atom_site_fract_z
_atom_site_U_iso_or_equiv
_atom_site_adp_type
_atom_site_occupancy
_atom_site_site_symmetry_order
_atom_site_calc_flag
_atom_site_refinement_flags_posn
_atom_site_refinement_flags_adp
_atom_site_refinement_flags_occupancy
_atom_site_disorder_assembly
_atom_site_disorder_group
S1 S 0.37252(11) 0.2696(2) 0.89562(6) 0.0349(3) Uani 1 1 d . U . . .
N1 N 0.5255(3) 0.6313(8) 0.7452(2) 0.0315(7) Uani 1 1 d . U . . .
N2 N 0.5502(3) 0.3148(9) 0.8791(2) 0.0364(8) Uani 1 1 d . U . . .
H2A H 0.6104 0.1997 0.9126 0.044 Uiso 1 1 calc R U . . .
N3 N 0.3139(3) 0.3506(8) 0.7882(2) 0.0351(8) Uani 1 1 d . U . . .
O1 O 0.3298(3) 0.5274(7) 0.95669(17) 0.0383(7) Uani 1 1 d . U . . .
C1 C 0.6017(4) 0.5190(9) 0.8172(2) 0.0294(8) Uani 1 1 d . U . . .
C2 C 0.3897(4) 0.5225(9) 0.7326(2) 0.0287(8) Uani 1 1 d . U . . .
C3 C 0.7499(4) 0.6134(10) 0.8264(3) 0.0337(9) Uani 1 1 d . U . . .
C4 C 0.8491(5) 0.5422(12) 0.8984(3) 0.0426(11) Uani 1 1 d D U . . .
H4A H 0.8279 0.4233 0.9527 0.051 Uiso 1 1 calc R U . . .
C5 C 0.9821(5) 0.6658(13) 0.8811(3) 0.0548(13) Uani 1 1 d D U . . .
H5A H 1.0628 0.6365 0.9219 0.066 Uiso 1 1 calc R U . . .
C6 C 0.9853(4) 0.8306(14) 0.8011(3) 0.0559(13) Uani 1 1 d D U . . .
H6A H 1.0679 0.9337 0.7798 0.067 Uiso 1 1 calc R U . . .
S2 S 0.82498(11) 0.8355(3) 0.74146(7) 0.0484(4) Uani 1 1 d D U . . .
C7 C 0.3240(4) 0.6068(9) 0.6412(2) 0.0314(9) Uani 1 1 d . U . . .
C8 C 0.3816(19) 0.768(5) 0.5682(12) 0.065(5) Uani 0.61 1 d D U P A 1
H8A H 0.4752 0.8514 0.5728 0.078 Uiso 0.61 1 calc R U P A 1
C9 C 0.2977(18) 0.805(7) 0.4878(13) 0.045(3) Uani 0.61 1 d D U P A 1
H9A H 0.3241 0.9170 0.4332 0.054 Uiso 0.61 1 calc R U P A 1
C10 C 0.1711(18) 0.657(5) 0.4986(9) 0.040(3) Uani 0.61 1 d D U P A 1
H10A H 0.0979 0.6503 0.4511 0.047 Uiso 0.61 1 calc R U P A 1
S3 S 0.1570(4) 0.4799(14) 0.6091(3) 0.0400(9) Uani 0.61 1 d D U P A 1
C8' C 0.186(3) 0.509(9) 0.6056(19) 0.038(5) Uani 0.39 1 d D U P A 2
H8B H 0.1210 0.3879 0.6401 0.045 Uiso 0.39 1 calc R U P A 2
C9' C 0.162(3) 0.613(8) 0.5163(17) 0.051(5) Uani 0.39 1 d D U P A 2
H9B H 0.0785 0.5663 0.4792 0.062 Uiso 0.39 1 calc R U P A 2
C10' C 0.271(3) 0.792(11) 0.4869(19) 0.044(6) Uani 0.39 1 d D U P A 2
H10B H 0.2712 0.8890 0.4267 0.053 Uiso 0.39 1 calc R U P A 2
S3' S 0.4092(6) 0.8274(17) 0.5690(4) 0.0443(12) Uani 0.39 1 d D U P A 2

loop_
_atom_site_aniso_label
_atom_site_aniso_U_11
_atom_site_aniso_U_22
_atom_site_aniso_U_33
_atom_site_aniso_U_23
_atom_site_aniso_U_13
_atom_site_aniso_U_12
S1 0.0435(6) 0.0302(5) 0.0305(5) 0.0027(5) -0.0071(4) -0.0060(5)
N1 0.0319(17) 0.0345(17) 0.0273(15) -0.0006(14) -0.0123(13) 0.0008(14)
N2 0.0353(17) 0.041(2) 0.0322(15) 0.0065(17) -0.0112(13) 0.0096(16)
N3 0.0327(18) 0.044(2) 0.0284(15) -0.0034(16) -0.0086(12) -0.0048(16)
O1 0.0397(17) 0.0463(18) 0.0286(13) -0.0039(13) -0.0020(11) -0.0008(13)
C1 0.0312(19) 0.029(2) 0.0276(17) -0.0072(16) -0.0080(14) 0.0064(15)
C2 0.0300(19) 0.028(2) 0.0275(17) -0.0095(16) -0.0080(14) 0.0022(15)
C3 0.0278(19) 0.043(2) 0.0298(18) -0.0111(18) -0.0073(15) 0.0074(17)
C4 0.037(2) 0.058(3) 0.0322(19) -0.009(2) -0.0117(17) 0.014(2)
C5 0.032(2) 0.081(4) 0.050(3) -0.025(2) -0.0145(19) 0.012(2)
C6 0.030(2) 0.080(4) 0.059(3) -0.027(3) 0.0043(19) -0.004(2)
S2 0.0373(6) 0.0676(9) 0.0401(5) -0.0045(6) -0.0029(4) -0.0062(6)
C7 0.0297(19) 0.037(2) 0.0266(17) -0.0076(17) -0.0106(15) 0.0067(17)
C8 0.059(7) 0.079(11) 0.056(6) 0.012(6) -0.012(4) -0.009(6)
C9 0.041(6) 0.060(8) 0.035(5) -0.001(5) -0.006(4) 0.010(6)
C10 0.039(5) 0.058(8) 0.021(4) -0.004(4) -0.016(4) 0.014(4)
S3 0.0260(15) 0.064(2) 0.0289(12) -0.0117(11) -0.0121(10) 0.0003(13)
C8' 0.029(8) 0.051(10) 0.032(7) -0.006(6) -0.009(5) 0.003(6)
C9' 0.047(8) 0.061(11) 0.045(8) -0.006(7) -0.011(6) 0.007(7)
C10' 0.047(9) 0.064(11) 0.021(6) 0.001(7) -0.019(6) 0.006(9)
S3' 0.050(2) 0.053(3) 0.0301(17) 0.0034(16) -0.0035(15) 0.012(2)

loop_
_atom_type_symbol
_atom_type_description
_atom_type_scat_dispersion_real
_atom_type_scat_dispersion_imag
_atom_type_scat_source
C C 0.0033 0.0016 'International Tables Vol C Tables 4.2.6.8 and 6.1.1.4'
H H 0.0000 0.0000 'International Tables Vol C Tables 4.2.6.8 and 6.1.1.4'
N N 0.0061 0.0033 'International Tables Vol C Tables 4.2.6.8 and 6.1.1.4'
O O 0.0106 0.0060 'International Tables Vol C Tables 4.2.6.8 and 6.1.1.4'
S S 0.1246 0.1234 'International Tables Vol C Tables 4.2.6.8 and 6.1.1.4'

loop_
_geom_angle_atom_site_label_1
_geom_angle_atom_site_label_2
_geom_angle_atom_site_label_3
_geom_angle
O1 S1 N3 107.43(17)
O1 S1 N2 106.33(17)
N3 S1 N2 98.75(16)
C1 N1 C2 117.5(3)
C1 N2 S1 122.6(3)
C2 N3 S1 120.4(3)
N1 C1 N2 123.1(4)
N1 C1 C3 117.8(4)
N2 C1 C3 119.1(3)
N3 C2 N1 129.6(3)
N3 C2 C7 116.8(3)
N1 C2 C7 113.6(3)
C4 C3 C1 128.6(4)
C4 C3 S2 111.0(3)
C1 C3 S2 120.4(3)
C5 C4 C3 112.0(4)
C6 C5 C4 113.2(4)
C5 C6 S2 112.7(4)
C3 S2 C6 91.1(2)
C8 C7 C2 129.0(8)
C8' C7 C2 126.3(10)
C8' C7 S3' 113.7(10)
C2 C7 S3' 120.0(4)
C8 C7 S3 109.7(7)
C2 C7 S3 121.2(3)
C9 C8 C7 117.1(15)
C10 C9 C8 109.5(16)
C9 C10 S3 113.1(11)
C7 S3 C10 90.5(6)
C9' C8' C7 111.1(19)
C10' C9' C8' 111(2)
C9' C10' S3' 113.8(19)
C7 S3' C10' 90.0(10)

loop_
_geom_bond_atom_site_label_1
_geom_bond_atom_site_label_2
_geom_bond_distance
S1 O1 1.468(3)
S1 N3 1.645(3)
S1 N2 1.704(3)
N1 C1 1.323(4)
N1 C2 1.365(5)
N2 C1 1.341(5)
N3 C2 1.306(5)
C1 C3 1.452(5)
C2 C7 1.467(5)
C3 C4 1.397(5)
C3 S2 1.706(4)
C4 C5 1.386(6)
C5 C6 1.339(7)
C6 S2 1.708(4)
C7 C8 1.371(19)
C7 C8' 1.44(2)
C7 S3' 1.623(8)
C7 S3 1.712(5)
C8 C9 1.379(17)
C9 C10 1.361(12)
C10 S3 1.751(11)
C8' C9' 1.36(2)
C9' C10' 1.358(17)
C10' S3' 1.728(18)

loop_
_geom_torsion_atom_site_label_1
_geom_torsion_atom_site_label_2
_geom_torsion_atom_site_label_3
_geom_torsion_atom_site_label_4
_geom_torsion
O1 S1 N2 C1 -79.7(3)
N3 S1 N2 C1 31.4(3)
O1 S1 N3 C2 86.1(3)
N2 S1 N3 C2 -24.1(3)
C2 N1 C1 N2 -2.5(5)
C2 N1 C1 C3 174.9(3)
S1 N2 C1 N1 -21.1(5)
S1 N2 C1 C3 161.5(3)
S1 N3 C2 N1 7.6(6)
S1 N3 C2 C7 -174.6(3)
C1 N1 C2 N3 10.1(6)
C1 N1 C2 C7 -167.7(3)
N1 C1 C3 C4 176.0(4)
N2 C1 C3 C4 -6.6(6)
N1 C1 C3 S2 -5.3(5)
N2 C1 C3 S2 172.2(3)
C1 C3 C4 C5 177.9(4)
S2 C3 C4 C5 -1.0(5)
C3 C4 C5 C6 1.4(6)
C4 C5 C6 S2 -1.3(6)
C4 C3 S2 C6 0.2(4)
C1 C3 S2 C6 -178.7(3)
C5 C6 S2 C3 0.6(4)
N3 C2 C7 C8 -176.1(13)
N1 C2 C7 C8 2.0(13)
N3 C2 C7 C8' -2(2)
N1 C2 C7 C8' 176(2)
N3 C2 C7 S3' 178.4(4)
N1 C2 C7 S3' -3.5(6)
N3 C2 C7 S3 -0.9(6)
N1 C2 C7 S3 177.2(4)
C8' C7 C8 C9 3(3)
C2 C7 C8 C9 177.4(18)
S3' C7 C8 C9 -154(8)
S3 C7 C8 C9 2(3)
C7 C8 C9 C10 -2(3)
C8 C9 C10 S3 1(3)
C8 C7 S3 C10 -0.9(13)
C8' C7 S3 C10 -10(20)
C2 C7 S3 C10 -177.0(8)
S3' C7 S3 C10 3.7(9)
C9 C10 S3 C7 -0.1(17)
C8 C7 C8' C9' -1(4)
C2 C7 C8' C9' -176(2)
S3' C7 C8' C9' 3(4)
S3 C7 C8' C9' 170(23)
C7 C8' C9' C10' -3(5)
C8' C9' C10' S3' 2(5)
C8 C7 S3' C10' 23(6)
C8' C7 S3' C10' -2(3)
C2 C7 S3' C10' 177.5(17)
S3 C7 S3' C10' -3.2(18)
C9' C10' S3' C7 0(3)
